data_4331151
loop_
_publ_author_name
'Ivan \<Salitro\<s'
'Roman Bo\<ca'
'Radovan Herchel'
'J\'an Moncol'
'Ivan Nemec'
'Mario Ruben'
'Franz Renz'

_publ_section_title
;
 Mixed-Valence Heptanuclear Iron Complexes with Ferromagnetic Interaction
;
_journal_name_full 'Inorganic Chemistry'
_journal_page_first 12755
_journal_page_last 12767
_journal_paper_doi 10.1021/ic3015833
_journal_volume 51
_journal_year 2012
_chemical_formula_moiety '(C150 H188 Fe7 N24 O24 2+), 2(Cl 1-), 20.5(H2 O)'
_chemical_formula_sum 'C150 H229 Cl2 Fe7 N24 O44.5'
_chemical_formula_weight 3542.42
_chemical_name_common '[Fe^II^{(CN)Fe^III^(esaldpt)}~6~]Cl~2~.20.5H~2~O'
_chemical_name_systematic
;
 ?
;
_space_group_IT_number 14
_symmetry_cell_setting monoclinic
_symmetry_space_group_name_Hall '-P 2ybc'
_symmetry_space_group_name_H-M 'P 1 21/c 1'
_atom_sites_solution_hydrogens geom
_atom_sites_solution_primary direct
_atom_sites_solution_secondary difmap
_audit_creation_method SHELXL-97
_cell_angle_alpha 90.000(5)
_cell_angle_beta 102.23(3)
_cell_angle_gamma 90.000(5)
_cell_formula_units_Z 2
_cell_length_a 17.533(4)
_cell_length_b 16.893(3)
_cell_length_c 29.972(6)
_cell_measurement_reflns_used 16059
_cell_measurement_temperature 100(2)
_cell_measurement_theta_max 56.2997
_cell_measurement_theta_min 3.0119
_cell_volume 8676(3)
_computing_cell_refinement 'CrysAlis RED'
_computing_data_collection 'CrysAlis CCD'
_computing_data_reduction 'CrysAlis RED'
_computing_structure_refinement 'SHELXL-97 (Sheldrick, 2008)'
_computing_structure_solution 'SIR-97 (Altomare at al., 1999)'
_diffrn_ambient_temperature 100(2)
_diffrn_measured_fraction_theta_full 0.951
_diffrn_measured_fraction_theta_max 0.951
_diffrn_measurement_device_type 'Oxford Diffraction Gemini R CCD '
_diffrn_measurement_method
;
Rotation method data acquisition using \w and \f scans
;
_diffrn_radiation_monochromator graphite
_diffrn_radiation_source 'fine-focus sealed tube'
_diffrn_radiation_type CuK\a
_diffrn_radiation_wavelength 1.54178
_diffrn_reflns_av_R_equivalents 0.1024
_diffrn_reflns_av_sigmaI/netI 0.1218
_diffrn_reflns_limit_h_max 18
_diffrn_reflns_limit_h_min -18
_diffrn_reflns_limit_k_max 18
_diffrn_reflns_limit_k_min -17
_diffrn_reflns_limit_l_max 32
_diffrn_reflns_limit_l_min -31
_diffrn_reflns_number 61630
_diffrn_reflns_theta_full 56.29
_diffrn_reflns_theta_max 56.29
_diffrn_reflns_theta_min 8.90
_exptl_absorpt_coefficient_mu 5.528
_exptl_absorpt_correction_T_max 0.866
_exptl_absorpt_correction_T_min 0.587
_exptl_absorpt_correction_type analytical
_exptl_absorpt_process_details '(Clark & Reid, 1995)'
_exptl_crystal_colour black
_exptl_crystal_density_diffrn 1.356
_exptl_crystal_description block
_exptl_crystal_F_000 3738
_exptl_crystal_size_max 0.109
_exptl_crystal_size_mid 0.071
_exptl_crystal_size_min 0.040
_refine_diff_density_max 0.481
_refine_diff_density_min -0.366
_refine_diff_density_rms 0.072
_refine_ls_extinction_method none
_refine_ls_goodness_of_fit_ref 1.001
_refine_ls_hydrogen_treatment constr
_refine_ls_matrix_type full
_refine_ls_number_parameters 890
_refine_ls_number_reflns 10858
_refine_ls_number_restraints 98
_refine_ls_restrained_S_all 1.003
_refine_ls_R_factor_all 0.1200
_refine_ls_R_factor_gt 0.0737
_refine_ls_shift/su_max 0.001
_refine_ls_shift/su_mean 0.000
_refine_ls_structure_factor_coef Fsqd
_refine_ls_weighting_details 'calc w=1/[\s^2^(Fo^2^)+(0.0887P)^2^] where P=(Fo^2^+2Fc^2^)/3'
_refine_ls_weighting_scheme calc
_refine_ls_wR_factor_gt 0.1691
_refine_ls_wR_factor_ref 0.1806
_reflns_number_gt 5787
_reflns_number_total 10858
_reflns_threshold_expression >2sigma(I)
_cod_data_source_file ic3015833_si_002_7.cif
_cod_data_source_block 3c
_cod_original_formula_sum 'C150 H229 Cl2 Fe7 N24 O44.50'
_cod_database_code 4331151

loop_
_symmetry_equiv_pos_as_xyz
'x, y, z'
'-x, y+1/2, -z+1/2'
'-x, -y, -z'
'x, -y-1/2, z-1/2'

loop_
_atom_site_label
_atom_site_type_symbol
_atom_site_fract_x
_atom_site_fract_y
_atom_site_fract_z
_atom_site_U_iso_or_equiv
_atom_site_adp_type
_atom_site_occupancy
_atom_site_symmetry_multiplicity
_atom_site_calc_flag
_atom_site_refinement_flags
_atom_site_disorder_assembly
_atom_site_disorder_group
Fe1 Fe 0.0000 0.0000 0.0000 0.0438(4) Uani 1 2 d S . .
Fe2 Fe -0.24166(5) 0.13119(6) -0.09604(4) 0.0454(3) Uani 1 1 d . . .
Fe3 Fe 0.03983(6) 0.22557(6) 0.11508(4) 0.0490(3) Uani 1 1 d . . .
Fe4 Fe 0.17263(6) 0.14374(6) -0.09005(4) 0.0555(4) Uani 1 1 d . . .
N1 N -0.1468(3) 0.0698(3) -0.0618(2) 0.0496(16) Uani 1 1 d . . .
N2 N 0.0200(3) 0.1422(3) 0.0639(2) 0.0481(15) Uani 1 1 d . . .
N3 N 0.1028(3) 0.0820(4) -0.0567(2) 0.0609(19) Uani 1 1 d . . .
N4 N -0.1765(3) 0.2374(3) -0.0959(2) 0.0449(15) Uani 1 1 d . . .
N5 N -0.2638(3) 0.1560(3) -0.0269(2) 0.0573(17) Uani 1 1 d . . .
H5 H -0.3119 0.1815 -0.0319 0.069 Uiso 1 1 calc R . .
N6 N -0.3184(3) 0.0346(3) -0.0990(2) 0.0480(16) Uani 1 1 d . . .
N7 N 0.1631(3) 0.2175(4) 0.1266(2) 0.0580(17) Uani 1 1 d . . .
N8 N 0.0463(3) 0.1231(3) 0.1623(2) 0.0593(17) Uani 1 1 d . . .
H8 H 0.0627 0.1442 0.1914 0.071 Uiso 1 1 calc R . .
N9 N -0.0802(3) 0.2459(3) 0.1128(2) 0.0538(16) Uani 1 1 d . . .
H9 H -0.0936 0.2312 0.0822 0.065 Uiso 1 1 calc R . .
N10 N 0.2504(4) 0.1780(3) -0.0290(3) 0.0663(19) Uani 1 1 d . . .
N11 N 0.1028(3) 0.2493(3) -0.0773(2) 0.0548(17) Uani 1 1 d . . .
H11 H 0.1297 0.2929 -0.0851 0.066 Uiso 1 1 calc R . .
N12 N 0.1030(4) 0.1240(4) -0.1548(2) 0.0665(19) Uani 1 1 d . . .
O1 O -0.3383(2) 0.1897(2) -0.12492(15) 0.0510(13) Uani 1 1 d . . .
O2 O -0.2167(2) 0.1074(3) -0.15468(16) 0.0549(13) Uani 1 1 d . . .
O3 O 0.2308(3) 0.0486(3) -0.09736(17) 0.0602(14) Uani 1 1 d . . .
O4 O 0.2390(3) 0.2117(3) -0.1197(2) 0.0790(17) Uani 1 1 d . . .
O5 O 0.0617(2) 0.3001(2) 0.16660(15) 0.0511(13) Uani 1 1 d . . .
O6 O 0.0355(2) 0.3080(2) 0.06990(15) 0.0469(12) Uani 1 1 d . . .
O7 O -0.3998(3) 0.2959(3) -0.18564(18) 0.0654(15) Uani 1 1 d . . .
O8 O -0.2553(3) 0.0542(3) -0.23938(17) 0.0608(14) Uani 1 1 d . . .
O9 O 0.0181(3) 0.4375(3) 0.19448(17) 0.0647(15) Uani 1 1 d . . .
O10 O 0.0998(3) 0.4345(2) 0.04265(16) 0.0558(13) Uani 1 1 d . . .
C1 C -0.0926(4) 0.0435(4) -0.0381(3) 0.0466(19) Uani 1 1 d . . .
C2 C 0.0107(4) 0.0881(4) 0.0388(2) 0.0433(19) Uani 1 1 d . . .
C3 C 0.0646(4) 0.0508(4) -0.0362(3) 0.052(2) Uani 1 1 d . . .
C4 C -0.2210(3) 0.1596(3) -0.18908(16) 0.051(2) Uani 1 1 d G . .
C5 C -0.2416(3) 0.1328(2) -0.23387(19) 0.051(2) Uani 1 1 d G . .
C6 C -0.2470(3) 0.1859(3) -0.26983(14) 0.061(2) Uani 1 1 d G . .
H6 H -0.2611 0.1676 -0.3004 0.073 Uiso 1 1 calc R . .
C7 C -0.2318(3) 0.2658(3) -0.26099(17) 0.064(2) Uani 1 1 d G . .
H7 H -0.2355 0.3021 -0.2856 0.077 Uiso 1 1 calc R . .
C8 C -0.2111(3) 0.2925(2) -0.2162(2) 0.061(2) Uani 1 1 d G . .
H8A H -0.2007 0.3471 -0.2101 0.073 Uiso 1 1 calc R . .
C9 C -0.2058(3) 0.2394(3) -0.18023(15) 0.0492(19) Uani 1 1 d G . .
C10 C -0.1775(4) 0.2707(4) -0.1353(3) 0.053(2) Uani 1 1 d . . .
H10 H -0.1566 0.3228 -0.1340 0.063 Uiso 1 1 calc R . .
C11 C -0.1392(4) 0.2759(4) -0.0545(3) 0.058(2) Uani 1 1 d . . .
H11A H -0.1207 0.3286 -0.0620 0.069 Uiso 1 1 calc R . .
H11B H -0.0929 0.2445 -0.0399 0.069 Uiso 1 1 calc R . .
C12 C -0.1924(4) 0.2862(4) -0.0206(3) 0.058(2) Uani 1 1 d . . .
H12A H -0.2430 0.3081 -0.0370 0.070 Uiso 1 1 calc R . .
H12B H -0.1685 0.3254 0.0028 0.070 Uiso 1 1 calc R . .
C13 C -0.2078(4) 0.2105(4) 0.0033(2) 0.051(2) Uani 1 1 d . . .
H13A H -0.1577 0.1824 0.0141 0.061 Uiso 1 1 calc R . .
H13B H -0.2291 0.2242 0.0304 0.061 Uiso 1 1 calc R . .
C14 C -0.2721(4) 0.0850(4) 0.0017(2) 0.053(2) Uani 1 1 d . . .
H14A H -0.2206 0.0585 0.0101 0.064 Uiso 1 1 calc R . .
H14B H -0.2858 0.1035 0.0304 0.064 Uiso 1 1 calc R . .
C15 C -0.3313(4) 0.0249(4) -0.0198(3) 0.062(2) Uani 1 1 d . . .
H15A H -0.3821 0.0519 -0.0304 0.075 Uiso 1 1 calc R . .
H15B H -0.3380 -0.0142 0.0037 0.075 Uiso 1 1 calc R . .
C16 C -0.3100(4) -0.0201(4) -0.0609(3) 0.055(2) Uani 1 1 d . . .
H16A H -0.2556 -0.0397 -0.0525 0.067 Uiso 1 1 calc R . .
H16B H -0.3451 -0.0661 -0.0693 0.067 Uiso 1 1 calc R . .
C17 C -0.3728(4) 0.0226(4) -0.1345(3) 0.051(2) Uani 1 1 d . . .
H17 H -0.3998 -0.0266 -0.1375 0.062 Uiso 1 1 calc R . .
C18 C -0.3819(3) 0.1630(3) -0.16291(14) 0.0471(18) Uiso 1 1 d G . .
C19 C -0.3949(3) 0.0826(2) -0.17071(17) 0.054(2) Uani 1 1 d G . .
C20 C -0.4372(3) 0.0564(2) -0.2127(2) 0.080(3) Uani 1 1 d G . .
H20 H -0.4461 0.0014 -0.2180 0.096 Uiso 1 1 calc R . .
C21 C -0.4665(3) 0.1107(4) -0.24683(15) 0.074(3) Uani 1 1 d G . .
H21 H -0.4955 0.0929 -0.2755 0.089 Uiso 1 1 calc R . .
C22 C -0.4535(3) 0.1912(3) -0.23903(16) 0.072(2) Uani 1 1 d G . .
H22 H -0.4736 0.2284 -0.2624 0.086 Uiso 1 1 calc R . .
C23 C -0.4112(3) 0.2174(2) -0.19707(18) 0.054(2) Uani 1 1 d G . .
C24 C -0.2963(5) 0.0275(4) -0.2841(3) 0.073(3) Uani 1 1 d . . .
H24A H -0.2629 0.0343 -0.3066 0.087 Uiso 1 1 calc R . .
H24B H -0.3446 0.0588 -0.2943 0.087 Uiso 1 1 calc R . .
C25 C -0.3158(5) -0.0575(4) -0.2802(3) 0.087(3) Uani 1 1 d . . .
H25A H -0.2690 -0.0897 -0.2794 0.130 Uiso 1 1 calc R . .
H25B H -0.3563 -0.0730 -0.3066 0.130 Uiso 1 1 calc R . .
H25C H -0.3348 -0.0660 -0.2521 0.130 Uiso 1 1 calc R . .
C26 C -0.4282(4) 0.3527(5) -0.2209(3) 0.087(3) Uani 1 1 d . . .
H26A H -0.4840 0.3436 -0.2345 0.105 Uiso 1 1 calc R . .
H26B H -0.3981 0.3499 -0.2453 0.105 Uiso 1 1 calc R . .
C28 C 0.1069(4) 0.3598(4) 0.1631(2) 0.052(2) Uani 1 1 d G . .
C27 C -0.4165(5) 0.4319(5) -0.1968(3) 0.099(3) Uani 1 1 d . . .
H27A H -0.4353 0.4742 -0.2187 0.149 Uiso 1 1 calc R . .
H27B H -0.3609 0.4398 -0.1837 0.149 Uiso 1 1 calc R . .
H27C H -0.4458 0.4329 -0.1724 0.149 Uiso 1 1 calc R . .
C29 C 0.0847(3) 0.4379(3) 0.17686(19) 0.055(2) Uani 1 1 d G . .
C30 C 0.1291(3) 0.5046(2) 0.17288(17) 0.072(3) Uani 1 1 d G . .
H30 H 0.1127 0.5551 0.1811 0.087 Uiso 1 1 calc R . .
C31 C 0.1976(3) 0.4974(2) 0.15682(18) 0.068(2) Uani 1 1 d G . .
H31 H 0.2280 0.5430 0.1541 0.082 Uiso 1 1 calc R . .
C32 C 0.2216(2) 0.4235(3) 0.14474(16) 0.059(2) Uani 1 1 d G . .
H32 H 0.2684 0.4186 0.1338 0.070 Uiso 1 1 calc R . .
C33 C 0.1771(3) 0.3568(2) 0.14872(19) 0.0478(19) Uani 1 1 d G . .
C34 C 0.2048(4) 0.2800(5) 0.1359(2) 0.060(2) Uani 1 1 d . . .
H34 H 0.2583 0.2761 0.1344 0.072 Uiso 1 1 calc R . .
C35 C 0.2028(4) 0.1417(4) 0.1248(3) 0.057(2) Uani 1 1 d . . .
H35A H 0.2596 0.1505 0.1283 0.069 Uiso 1 1 calc R . .
H35B H 0.1831 0.1159 0.0949 0.069 Uiso 1 1 calc R . .
C36 C 0.1878(4) 0.0891(4) 0.1628(3) 0.061(2) Uani 1 1 d . . .
H36A H 0.2222 0.0422 0.1648 0.074 Uiso 1 1 calc R . .
H36B H 0.2033 0.1184 0.1920 0.074 Uiso 1 1 calc R . .
C37 C 0.1046(4) 0.0604(4) 0.1586(3) 0.063(2) Uani 1 1 d . . .
H37A H 0.0879 0.0337 0.1287 0.076 Uiso 1 1 calc R . .
H37B H 0.1039 0.0204 0.1826 0.076 Uiso 1 1 calc R . .
C38 C -0.0298(4) 0.0835(4) 0.1627(3) 0.068(2) Uani 1 1 d . . .
H38A H -0.0219 0.0442 0.1877 0.081 Uiso 1 1 calc R . .
H38B H -0.0473 0.0546 0.1336 0.081 Uiso 1 1 calc R . .
C39 C -0.0936(5) 0.1415(5) 0.1689(3) 0.074(2) Uani 1 1 d . . .
H39A H -0.1340 0.1122 0.1808 0.089 Uiso 1 1 calc R . .
H39B H -0.0706 0.1814 0.1920 0.089 Uiso 1 1 calc R . .
C41 C -0.1099(4) 0.3157(4) 0.1037(2) 0.0473(19) Uani 1 1 d . . .
H41 H -0.1618 0.3242 0.1075 0.057 Uiso 1 1 calc R . .
C40 C -0.1316(4) 0.1831(4) 0.1259(3) 0.066(2) Uani 1 1 d . . .
H40A H -0.1809 0.2075 0.1302 0.079 Uiso 1 1 calc R . .
H40B H -0.1447 0.1439 0.1009 0.079 Uiso 1 1 calc R . .
C42 C -0.0691(3) 0.3828(2) 0.08807(19) 0.049(2) Uani 1 1 d G . .
C43 C -0.1043(2) 0.4560(3) 0.09040(15) 0.053(2) Uani 1 1 d G . .
H43 H -0.1511 0.4596 0.1015 0.063 Uiso 1 1 calc R . .
C44 C -0.0711(3) 0.5239(2) 0.07647(17) 0.062(2) Uani 1 1 d G . .
H44 H -0.0951 0.5739 0.0781 0.074 Uiso 1 1 calc R . .
C45 C -0.0026(3) 0.5186(2) 0.06022(16) 0.058(2) Uani 1 1 d G . .
H45 H 0.0201 0.5650 0.0507 0.069 Uiso 1 1 calc R . .
C46 C 0.0325(2) 0.4454(3) 0.05789(18) 0.0452(19) Uani 1 1 d G . .
C48 C 0.1433(4) 0.5056(4) 0.0361(3) 0.062(2) Uani 1 1 d . . .
H48A H 0.1533 0.5379 0.0643 0.075 Uiso 1 1 calc R . .
H48B H 0.1127 0.5379 0.0110 0.075 Uiso 1 1 calc R . .
C47 C 0.0012(4) 0.3762(4) 0.0721(2) 0.0463(19) Uani 1 1 d G . .
C49 C 0.2207(4) 0.4804(4) 0.0244(3) 0.071(2) Uani 1 1 d . . .
H49A H 0.2500 0.4474 0.0491 0.106 Uiso 1 1 calc R . .
H49B H 0.2514 0.5275 0.0208 0.106 Uiso 1 1 calc R . .
H49C H 0.2102 0.4501 -0.0041 0.106 Uiso 1 1 calc R . .
C50 C -0.0132(5) 0.5135(5) 0.2044(3) 0.080(3) Uani 1 1 d . . .
H50A H 0.0235 0.5398 0.2298 0.096 Uiso 1 1 calc R . .
H50B H -0.0206 0.5482 0.1772 0.096 Uiso 1 1 calc R . .
C51 C -0.0877(5) 0.4995(5) 0.2172(3) 0.083(3) Uani 1 1 d . . .
H51A H -0.1256 0.4798 0.1907 0.124 Uiso 1 1 calc R . .
H51B H -0.1069 0.5491 0.2278 0.124 Uiso 1 1 calc R . .
H51C H -0.0809 0.4602 0.2418 0.124 Uiso 1 1 calc R . .
C53 C 0.3173(3) 0.1968(4) -0.1098(3) 0.109(4) Uani 1 1 d G . .
C52 C 0.3541(5) 0.1992(4) -0.1466(3) 0.130(5) Uani 1 1 d G A .
C54 C 0.4341(5) 0.1863(5) -0.1397(4) 0.146(6) Uani 1 1 d G . .
H54 H 0.4592 0.1879 -0.1648 0.175 Uiso 1 1 calc R . .
C55 C 0.4772(3) 0.1711(4) -0.0960(4) 0.156(6) Uani 1 1 d G . .
H55 H 0.5319 0.1624 -0.0913 0.187 Uiso 1 1 calc R . .
C56 C 0.4404(5) 0.1688(4) -0.0592(3) 0.126(4) Uani 1 1 d G . .
H56 H 0.4699 0.1584 -0.0294 0.151 Uiso 1 1 calc R . .
C57 C 0.3605(5) 0.1817(4) -0.0662(3) 0.105(4) Uani 1 1 d G . .
C59 C 0.2227(4) 0.1967(5) 0.0125(3) 0.068(2) Uani 1 1 d . . .
H59A H 0.2679 0.2049 0.0382 0.082 Uiso 1 1 calc R . .
H59B H 0.1916 0.1519 0.0204 0.082 Uiso 1 1 calc R . .
C58 C 0.3229(5) 0.1869(5) -0.0286(3) 0.084(3) Uani 1 1 d . . .
H58 H 0.3556 0.1985 0.0002 0.101 Uiso 1 1 calc R . .
C60 C 0.1725(4) 0.2715(4) 0.0053(3) 0.064(2) Uani 1 1 d . . .
H60A H 0.2034 0.3150 -0.0041 0.077 Uiso 1 1 calc R . .
H60B H 0.1600 0.2868 0.0349 0.077 Uiso 1 1 calc R . .
C61 C 0.0965(4) 0.2634(4) -0.0300(3) 0.056(2) Uani 1 1 d . . .
H61A H 0.0664 0.2192 -0.0205 0.067 Uiso 1 1 calc R . .
H61B H 0.0657 0.3123 -0.0293 0.067 Uiso 1 1 calc R . .
C62 C 0.0236(4) 0.2541(4) -0.1074(3) 0.070(2) Uani 1 1 d . . .
H62A H 0.0015 0.3068 -0.1031 0.084 Uiso 1 1 calc R . .
H62B H -0.0099 0.2141 -0.0969 0.084 Uiso 1 1 calc R . .
C63 C 0.0182(4) 0.2418(5) -0.1582(3) 0.071(2) Uani 1 1 d . . .
H63A H -0.0316 0.2646 -0.1751 0.085 Uiso 1 1 calc R . .
H63B H 0.0612 0.2712 -0.1674 0.085 Uiso 1 1 calc R . .
C65 C 0.1321(5) 0.0892(4) -0.1852(3) 0.065(2) Uani 1 1 d . . .
H65 H 0.1018 0.0899 -0.2155 0.078 Uiso 1 1 calc R . .
C64 C 0.0222(4) 0.1567(4) -0.1717(3) 0.070(2) Uani 1 1 d . . .
H64A H 0.0079 0.1522 -0.2054 0.084 Uiso 1 1 calc R . .
H64B H -0.0157 0.1253 -0.1589 0.084 Uiso 1 1 calc R . .
C66 C 0.2080(3) 0.0479(3) -0.1781(2) 0.070(2) Uani 1 1 d G . .
C67 C 0.2310(4) 0.0225(4) -0.21739(18) 0.089(3) Uani 1 1 d G . .
H67 H 0.2008 0.0362 -0.2466 0.107 Uiso 1 1 calc R . .
C68 C 0.2981(4) -0.0229(4) -0.2140(2) 0.115(4) Uani 1 1 d G . .
H68 H 0.3138 -0.0403 -0.2408 0.138 Uiso 1 1 calc R . .
C69 C 0.3422(3) -0.0430(4) -0.1712(2) 0.091(3) Uani 1 1 d G . .
H69 H 0.3880 -0.0740 -0.1689 0.109 Uiso 1 1 calc R . .
C70 C 0.3192(3) -0.0176(3) -0.13198(19) 0.071(2) Uani 1 1 d G B .
C71 C 0.2521(3) 0.0278(3) -0.13541(19) 0.063(2) Uani 1 1 d G . .
O12 O 0.3095(5) 0.2133(5) -0.1891(3) 0.132(3) Uani 1 1 d DU . .
C72 C 0.3725(12) 0.2240(15) -0.2172(8) 0.070(6) Uani 0.39(2) 1 d PDU A 1
H72A H 0.4077 0.2678 -0.2042 0.084 Uiso 0.39(2) 1 calc PR A 1
H72B H 0.4040 0.1750 -0.2154 0.084 Uiso 0.39(2) 1 calc PR A 1
C73 C 0.345(2) 0.238(3) -0.2545(10) 0.108(6) Uani 0.39(2) 1 d PDU A 1
H73A H 0.3864 0.2430 -0.2718 0.162 Uiso 0.39(2) 1 calc PR A 1
H73B H 0.3155 0.2870 -0.2563 0.162 Uiso 0.39(2) 1 calc PR A 1
H73C H 0.3101 0.1943 -0.2673 0.162 Uiso 0.39(2) 1 calc PR A 1
C72' C 0.3302(14) 0.1851(13) -0.2373(6) 0.123(7) Uani 0.61(2) 1 d PDU A 2
H72C H 0.3871 0.1775 -0.2343 0.148 Uiso 0.61(2) 1 calc PR A 2
H72D H 0.3027 0.1355 -0.2486 0.148 Uiso 0.61(2) 1 calc PR A 2
C73' C 0.3081(13) 0.2366(17) -0.2603(7) 0.108(6) Uani 0.61(2) 1 d PDU A 2
H73D H 0.3127 0.2243 -0.2916 0.162 Uiso 0.61(2) 1 calc PR A 2
H73E H 0.3391 0.2838 -0.2496 0.162 Uiso 0.61(2) 1 calc PR A 2
H73F H 0.2533 0.2466 -0.2597 0.162 Uiso 0.61(2) 1 calc PR A 2
O11 O 0.3598(3) -0.0352(3) -0.0899(2) 0.0840(17) Uiso 1 1 d DU . .
C74 C 0.4482(11) -0.0497(19) -0.0803(11) 0.141(11) Uani 0.529(18) 1 d PDU B 1
H74A H 0.4601 -0.0841 -0.1046 0.169 Uiso 0.529(18) 1 calc PR B 1
H74B H 0.4748 0.0016 -0.0820 0.169 Uiso 0.529(18) 1 calc PR B 1
C75 C 0.4752(9) -0.0799(11) -0.0437(7) 0.090(7) Uani 0.529(18) 1 d PDU B 1
H75A H 0.5222 -0.1098 -0.0457 0.134 Uiso 0.529(18) 1 calc PR B 1
H75B H 0.4366 -0.1158 -0.0353 0.134 Uiso 0.529(18) 1 calc PR B 1
H75C H 0.4886 -0.0386 -0.0204 0.134 Uiso 0.529(18) 1 calc PR B 1
C74' C 0.4351(14) -0.0841(17) -0.0837(10) 0.098(9) Uani 0.471(18) 1 d PDU B 2
H74C H 0.4565 -0.0776 -0.1115 0.118 Uiso 0.471(18) 1 calc PR B 2
H74D H 0.4735 -0.0609 -0.0580 0.118 Uiso 0.471(18) 1 calc PR B 2
C75' C 0.431(2) -0.1557(15) -0.0763(10) 0.190(16) Uani 0.471(18) 1 d PDU B 2
H75D H 0.4832 -0.1784 -0.0685 0.285 Uiso 0.471(18) 1 calc PR B 2
H75E H 0.4007 -0.1818 -0.1037 0.285 Uiso 0.471(18) 1 calc PR B 2
H75F H 0.4044 -0.1638 -0.0508 0.285 Uiso 0.471(18) 1 calc PR B 2

loop_
_atom_site_aniso_label
_atom_site_aniso_U_11
_atom_site_aniso_U_22
_atom_site_aniso_U_33
_atom_site_aniso_U_23
_atom_site_aniso_U_13
_atom_site_aniso_U_12
Fe1 0.0311(8) 0.0305(8) 0.0726(12) 0.0030(8) 0.0171(8) 0.0027(6)
Fe2 0.0311(6) 0.0345(6) 0.0707(8) 0.0021(6) 0.0109(5) 0.0033(5)
Fe3 0.0469(7) 0.0343(6) 0.0687(8) 0.0013(6) 0.0185(6) 0.0036(5)
Fe4 0.0461(7) 0.0432(7) 0.0861(9) 0.0010(6) 0.0340(6) 0.0004(5)
N1 0.031(3) 0.046(4) 0.069(4) 0.003(3) 0.005(3) 0.009(3)
N2 0.044(4) 0.043(4) 0.063(4) 0.006(3) 0.025(3) -0.001(3)
N3 0.046(4) 0.054(4) 0.093(5) -0.005(4) 0.037(4) -0.012(3)
N4 0.035(3) 0.023(3) 0.077(5) 0.001(3) 0.014(3) -0.004(2)
N5 0.044(3) 0.034(3) 0.098(5) 0.008(3) 0.022(3) 0.004(3)
N6 0.035(3) 0.039(3) 0.075(5) 0.010(3) 0.021(3) 0.005(3)
N7 0.046(4) 0.057(4) 0.072(5) 0.000(4) 0.015(3) 0.002(3)
N8 0.078(4) 0.030(3) 0.076(4) 0.003(3) 0.029(4) 0.008(3)
N9 0.055(4) 0.047(4) 0.062(4) -0.011(3) 0.020(3) -0.001(3)
N10 0.047(4) 0.044(4) 0.115(6) -0.003(4) 0.033(4) 0.003(3)
N11 0.037(4) 0.045(4) 0.091(5) -0.002(3) 0.034(3) 0.004(3)
N12 0.062(4) 0.043(4) 0.104(6) 0.013(4) 0.039(4) -0.003(3)
O1 0.040(3) 0.038(3) 0.080(3) 0.008(2) 0.023(2) 0.001(2)
O2 0.038(3) 0.046(3) 0.083(4) 0.006(3) 0.018(3) 0.008(2)
O3 0.066(3) 0.052(3) 0.068(4) -0.002(3) 0.025(3) 0.011(2)
O4 0.065(4) 0.050(3) 0.141(5) -0.002(3) 0.064(4) -0.010(3)
O5 0.049(3) 0.033(3) 0.075(4) -0.005(2) 0.021(3) -0.005(2)
O6 0.045(3) 0.032(3) 0.069(3) 0.003(2) 0.024(2) 0.003(2)
O7 0.046(3) 0.048(3) 0.102(4) 0.021(3) 0.015(3) 0.014(2)
O8 0.047(3) 0.054(3) 0.077(4) -0.004(3) 0.004(3) 0.001(2)
O9 0.048(3) 0.058(3) 0.084(4) -0.020(3) 0.005(3) 0.012(3)
O10 0.050(3) 0.037(3) 0.086(4) -0.007(3) 0.025(3) -0.007(2)
C1 0.050(5) 0.027(4) 0.072(6) 0.002(4) 0.032(4) -0.013(3)
C2 0.032(4) 0.042(4) 0.054(5) 0.001(4) 0.005(4) 0.009(3)
C3 0.028(4) 0.035(4) 0.089(7) -0.014(4) 0.003(4) 0.001(3)
C4 0.023(4) 0.054(5) 0.075(6) 0.015(5) 0.011(4) 0.009(3)
C5 0.040(4) 0.045(5) 0.065(6) -0.010(5) 0.000(4) 0.003(3)
C6 0.056(5) 0.066(6) 0.056(6) 0.009(5) 0.000(4) -0.001(4)
C7 0.050(5) 0.050(5) 0.095(7) -0.002(5) 0.018(5) -0.012(4)
C8 0.055(5) 0.035(4) 0.087(6) 0.002(5) 0.006(5) -0.010(4)
C9 0.041(4) 0.046(5) 0.057(5) 0.003(4) 0.002(4) -0.009(3)
C10 0.041(4) 0.031(4) 0.089(6) 0.008(5) 0.019(4) 0.005(3)
C11 0.038(4) 0.060(5) 0.069(6) -0.004(4) -0.002(4) -0.012(4)
C12 0.049(5) 0.051(5) 0.069(6) -0.028(4) 0.001(4) 0.003(4)
C13 0.037(4) 0.030(4) 0.083(6) -0.006(4) 0.004(4) -0.003(3)
C14 0.059(5) 0.038(4) 0.072(6) -0.001(4) 0.036(4) 0.001(4)
C15 0.060(5) 0.057(5) 0.073(6) 0.010(4) 0.023(4) 0.002(4)
C16 0.044(4) 0.050(5) 0.074(6) -0.003(4) 0.015(4) 0.007(3)
C17 0.028(4) 0.041(4) 0.085(6) -0.011(4) 0.012(4) 0.001(3)
C19 0.026(4) 0.051(5) 0.080(6) -0.016(4) 0.004(4) -0.005(3)
C20 0.047(5) 0.069(6) 0.122(8) -0.004(6) 0.012(5) -0.013(4)
C21 0.056(5) 0.083(7) 0.074(6) -0.005(5) -0.006(5) -0.014(5)
C22 0.033(4) 0.066(6) 0.115(8) 0.012(5) 0.013(5) 0.005(4)
C23 0.029(4) 0.058(5) 0.073(6) -0.005(4) 0.009(4) -0.007(4)
C24 0.075(6) 0.053(5) 0.085(7) -0.002(5) 0.004(5) -0.005(4)
C25 0.094(7) 0.058(6) 0.102(7) -0.004(5) 0.006(6) -0.013(5)
C26 0.050(5) 0.065(6) 0.141(9) 0.026(6) 0.006(5) 0.003(4)
C28 0.039(4) 0.048(5) 0.063(5) -0.005(4) -0.005(4) 0.015(4)
C27 0.075(6) 0.058(6) 0.162(10) 0.034(6) 0.018(6) 0.007(5)
C29 0.055(5) 0.047(5) 0.057(5) -0.018(4) -0.001(4) -0.003(4)
C30 0.048(5) 0.054(5) 0.106(7) -0.032(5) -0.006(5) 0.003(4)
C31 0.059(5) 0.042(5) 0.100(7) -0.019(5) 0.006(5) -0.006(4)
C32 0.044(4) 0.053(5) 0.075(6) -0.011(4) 0.007(4) 0.001(4)
C33 0.048(5) 0.028(4) 0.065(5) 0.000(4) 0.007(4) 0.007(3)
C34 0.044(5) 0.067(6) 0.067(6) -0.001(5) 0.007(4) 0.011(4)
C35 0.047(4) 0.056(5) 0.072(6) 0.013(4) 0.021(4) 0.016(4)
C36 0.068(5) 0.034(4) 0.084(6) 0.014(4) 0.019(5) 0.015(4)
C37 0.073(6) 0.047(5) 0.073(6) 0.011(4) 0.022(5) 0.010(4)
C38 0.061(5) 0.046(5) 0.107(7) 0.022(5) 0.041(5) 0.009(4)
C39 0.085(6) 0.061(5) 0.092(7) 0.029(5) 0.053(5) 0.000(5)
C41 0.049(4) 0.047(5) 0.046(5) -0.005(4) 0.010(4) 0.007(4)
C40 0.049(5) 0.043(5) 0.114(7) -0.008(5) 0.035(5) -0.005(4)
C42 0.043(4) 0.033(4) 0.069(5) 0.007(4) 0.010(4) 0.006(3)
C43 0.040(4) 0.058(5) 0.059(5) 0.003(4) 0.008(4) 0.003(4)
C44 0.042(5) 0.050(5) 0.103(7) 0.002(4) 0.039(4) 0.012(4)
C45 0.058(5) 0.037(5) 0.076(6) 0.004(4) 0.010(4) -0.002(4)
C46 0.036(4) 0.038(4) 0.063(5) 0.000(4) 0.014(4) 0.006(3)
C48 0.053(5) 0.037(4) 0.099(7) -0.004(4) 0.024(4) 0.001(4)
C47 0.031(4) 0.043(5) 0.064(5) -0.002(4) 0.007(4) 0.003(3)
C49 0.045(5) 0.061(5) 0.113(7) 0.010(5) 0.030(5) -0.003(4)
C50 0.074(6) 0.059(6) 0.101(7) -0.036(5) 0.007(5) 0.016(5)
C51 0.058(6) 0.085(6) 0.103(7) -0.018(5) 0.013(5) 0.023(5)
C53 0.091(9) 0.077(7) 0.192(13) -0.040(8) 0.105(9) -0.038(6)
C52 0.142(12) 0.053(7) 0.247(17) -0.011(9) 0.162(12) -0.012(7)
C54 0.107(11) 0.143(11) 0.230(17) -0.029(11) 0.130(11) 0.004(9)
C55 0.076(9) 0.123(10) 0.29(2) -0.053(12) 0.094(12) -0.021(7)
C56 0.050(7) 0.105(8) 0.232(14) -0.017(8) 0.051(8) 0.006(5)
C57 0.067(8) 0.095(8) 0.165(12) -0.038(8) 0.053(8) -0.024(6)
C59 0.047(5) 0.065(6) 0.086(7) -0.005(5) -0.001(5) 0.008(4)
C58 0.055(6) 0.084(7) 0.120(9) -0.015(6) 0.037(6) 0.007(5)
C60 0.067(6) 0.041(5) 0.096(6) -0.004(4) 0.042(5) 0.007(4)
C61 0.064(5) 0.030(4) 0.089(6) 0.009(4) 0.048(5) 0.002(3)
C62 0.047(5) 0.052(5) 0.121(8) 0.001(5) 0.041(5) 0.007(4)
C63 0.033(5) 0.075(6) 0.104(8) -0.002(5) 0.015(5) 0.015(4)
C65 0.062(5) 0.050(5) 0.086(7) -0.002(5) 0.021(5) 0.004(4)
C64 0.050(5) 0.062(6) 0.099(7) 0.008(5) 0.019(5) 0.011(4)
C66 0.081(6) 0.069(6) 0.065(6) 0.001(5) 0.026(5) 0.016(5)
C67 0.080(7) 0.105(8) 0.083(7) 0.001(6) 0.022(5) 0.035(6)
C68 0.142(10) 0.110(9) 0.108(9) -0.008(7) 0.059(8) 0.059(7)
C69 0.084(7) 0.106(7) 0.086(7) 0.001(6) 0.023(6) 0.048(6)
C70 0.072(6) 0.072(6) 0.077(7) 0.001(5) 0.029(5) 0.026(5)
C71 0.073(6) 0.040(5) 0.086(7) 0.013(5) 0.040(5) 0.009(4)
O12 0.172(8) 0.099(6) 0.168(7) 0.033(5) 0.130(6) 0.023(5)
C72 0.090(15) 0.066(15) 0.065(12) -0.013(11) 0.043(10) 0.006(11)
C73 0.064(16) 0.167(12) 0.097(8) 0.038 0.029(10) 0.055(16)
C72' 0.103(15) 0.157(17) 0.133(14) 0.073(10) 0.078(13) 0.001(12)
C73' 0.064(16) 0.167(12) 0.097(8) 0.038 0.029(10) 0.055(16)
C74 0.129(18) 0.13(2) 0.152(18) 0.038(18) 0.013(16) 0.048(15)
C75 0.051(11) 0.097(15) 0.122(17) -0.004(12) 0.021(11) 0.016(9)
C74' 0.128(16) 0.101(16) 0.069(14) -0.008(14) 0.030(13) 0.093(14)
C75' 0.29(4) 0.108(16) 0.19(3) -0.04(2) 0.09(3) 0.06(2)

loop_
_atom_type_symbol
_atom_type_description
_atom_type_scat_dispersion_real
_atom_type_scat_dispersion_imag
_atom_type_scat_source
C C 0.0181 0.0091 'International Tables Vol C Tables 4.2.6.8 and 6.1.1.4'
H H 0.0000 0.0000 'International Tables Vol C Tables 4.2.6.8 and 6.1.1.4'
N N 0.0311 0.0180 'International Tables Vol C Tables 4.2.6.8 and 6.1.1.4'
O O 0.0492 0.0322 'International Tables Vol C Tables 4.2.6.8 and 6.1.1.4'
Fe Fe -1.1336 3.1974 'International Tables Vol C Tables 4.2.6.8 and 6.1.1.4'
Cl Cl 0.3639 0.7018 'International Tables Vol C Tables 4.2.6.8 and 6.1.1.4'

loop_
_geom_angle_atom_site_label_1
_geom_angle_atom_site_label_2
_geom_angle_atom_site_label_3
_geom_angle
_geom_angle_site_symmetry_1
_geom_angle_site_symmetry_3
C2 Fe1 C2 180.0(5) 3 .
C2 Fe1 C1 91.5(3) 3 3
C2 Fe1 C1 88.5(3) . 3
C2 Fe1 C1 88.5(3) 3 .
C2 Fe1 C1 91.5(3) . .
C1 Fe1 C1 180.0(6) 3 .
C2 Fe1 C3 89.9(3) 3 .
C2 Fe1 C3 90.1(3) . .
C1 Fe1 C3 89.0(3) 3 .
C1 Fe1 C3 91.0(3) . .
C2 Fe1 C3 90.1(3) 3 3
C2 Fe1 C3 89.9(3) . 3
C1 Fe1 C3 91.0(3) 3 3
C1 Fe1 C3 89.0(3) . 3
C3 Fe1 C3 180.0(7) . 3
O2 Fe2 O1 92.46(19) . .
O2 Fe2 N1 91.9(2) . .
O1 Fe2 N1 175.2(2) . .
O2 Fe2 N6 93.8(2) . .
O1 Fe2 N6 83.65(19) . .
N1 Fe2 N6 94.2(2) . .
O2 Fe2 N4 87.2(2) . .
O1 Fe2 N4 89.37(18) . .
N1 Fe2 N4 92.7(2) . .
N6 Fe2 N4 173.0(2) . .
O2 Fe2 N5 176.87(19) . .
O1 Fe2 N5 90.62(19) . .
N1 Fe2 N5 85.0(2) . .
N6 Fe2 N5 87.1(2) . .
N4 Fe2 N5 92.2(2) . .
O6 Fe3 O5 93.49(19) . .
O6 Fe3 N2 89.7(2) . .
O5 Fe3 N2 176.5(2) . .
O6 Fe3 N7 92.7(2) . .
O5 Fe3 N7 83.8(2) . .
N2 Fe3 N7 94.7(2) . .
O6 Fe3 N9 88.2(2) . .
O5 Fe3 N9 87.1(2) . .
N2 Fe3 N9 94.4(2) . .
N7 Fe3 N9 170.8(2) . .
O6 Fe3 N8 174.9(2) . .
O5 Fe3 N8 91.3(2) . .
N2 Fe3 N8 85.4(2) . .
N7 Fe3 N8 86.2(2) . .
N9 Fe3 N8 93.6(2) . .
O3 Fe4 O4 93.3(2) . .
O3 Fe4 N3 90.9(2) . .
O4 Fe4 N3 175.3(2) . .
O3 Fe4 N12 88.9(2) . .
O4 Fe4 N12 87.6(2) . .
N3 Fe4 N12 94.6(2) . .
O3 Fe4 N10 93.8(2) . .
O4 Fe4 N10 84.1(3) . .
N3 Fe4 N10 93.5(3) . .
N12 Fe4 N10 171.4(2) . .
O3 Fe4 N11 175.8(2) . .
O4 Fe4 N11 90.5(2) . .
N3 Fe4 N11 85.2(2) . .
N12 Fe4 N11 93.0(2) . .
N10 Fe4 N11 84.9(2) . .
C1 N1 Fe2 170.4(6) . .
C2 N2 Fe3 172.0(5) . .
C3 N3 Fe4 176.0(7) . .
C10 N4 C11 120.3(6) . .
C10 N4 Fe2 117.3(5) . .
C11 N4 Fe2 122.1(5) . .
C13 N5 C14 106.0(5) . .
C13 N5 Fe2 117.1(4) . .
C14 N5 Fe2 116.0(4) . .
C13 N5 H5 105.6 . .
C14 N5 H5 105.6 . .
Fe2 N5 H5 105.6 . .
C17 N6 C16 119.0(6) . .
C17 N6 Fe2 120.9(5) . .
C16 N6 Fe2 120.2(5) . .
C34 N7 C35 118.3(6) . .
C34 N7 Fe3 119.9(5) . .
C35 N7 Fe3 121.8(5) . .
C37 N8 C38 108.0(5) . .
C37 N8 Fe3 116.6(5) . .
C38 N8 Fe3 115.3(4) . .
C37 N8 H8 105.3 . .
C38 N8 H8 105.3 . .
Fe3 N8 H8 105.3 . .
C41 N9 C40 117.5(6) . .
C41 N9 Fe3 120.5(5) . .
C40 N9 Fe3 121.7(4) . .
C41 N9 H9 91.8 . .
C40 N9 H9 91.8 . .
Fe3 N9 H9 91.8 . .
C58 N10 C59 118.4(7) . .
C58 N10 Fe4 119.9(7) . .
C59 N10 Fe4 121.6(5) . .
C61 N11 C62 109.0(6) . .
C61 N11 Fe4 116.7(4) . .
C62 N11 Fe4 114.4(4) . .
C61 N11 H11 105.2 . .
C62 N11 H11 105.2 . .
Fe4 N11 H11 105.2 . .
C65 N12 C64 114.6(7) . .
C65 N12 Fe4 119.5(6) . .
C64 N12 Fe4 125.4(6) . .
C18 O1 Fe2 119.5(3) . .
C4 O2 Fe2 124.9(4) . .
C71 O3 Fe4 124.7(4) . .
C53 O4 Fe4 117.1(5) . .
C28 O5 Fe3 117.1(5) . .
C47 O6 Fe3 123.3(4) . .
C23 O7 C26 116.9(5) . .
C5 O8 C24 117.2(5) . .
C29 O9 C50 117.5(6) . .
C46 O10 C48 116.6(5) . .
N1 C1 Fe1 178.0(6) . .
N2 C2 Fe1 177.6(6) . .
N3 C3 Fe1 178.5(7) . .
O2 C4 C5 119.2(4) . .
O2 C4 C9 120.8(4) . .
C5 C4 C9 120.0 . .
O8 C5 C4 116.1(4) . .
O8 C5 C6 123.9(4) . .
C4 C5 C6 120.0 . .
C7 C6 C5 120.0 . .
C7 C6 H6 120.0 . .
C5 C6 H6 120.0 . .
C6 C7 C8 120.0 . .
C6 C7 H7 120.0 . .
C8 C7 H7 120.0 . .
C7 C8 C9 120.0 . .
C7 C8 H8A 120.0 . .
C9 C8 H8A 120.0 . .
C8 C9 C4 120.0 . .
C8 C9 C10 116.4(5) . .
C4 C9 C10 123.4(5) . .
N4 C10 C9 128.8(6) . .
N4 C10 H10 115.6 . .
C9 C10 H10 115.6 . .
N4 C11 C12 113.4(6) . .
N4 C11 H11A 108.9 . .
C12 C11 H11A 108.9 . .
N4 C11 H11B 108.9 . .
C12 C11 H11B 108.9 . .
H11A C11 H11B 107.7 . .
C11 C12 C13 114.3(6) . .
C11 C12 H12A 108.7 . .
C13 C12 H12A 108.7 . .
C11 C12 H12B 108.7 . .
C13 C12 H12B 108.7 . .
H12A C12 H12B 107.6 . .
N5 C13 C12 113.0(5) . .
N5 C13 H13A 109.0 . .
C12 C13 H13A 109.0 . .
N5 C13 H13B 109.0 . .
C12 C13 H13B 109.0 . .
H13A C13 H13B 107.8 . .
C15 C14 N5 116.0(6) . .
C15 C14 H14A 108.3 . .
N5 C14 H14A 108.3 . .
C15 C14 H14B 108.3 . .
N5 C14 H14B 108.3 . .
H14A C14 H14B 107.4 . .
C14 C15 C16 114.2(6) . .
C14 C15 H15A 108.7 . .
C16 C15 H15A 108.7 . .
C14 C15 H15B 108.7 . .
C16 C15 H15B 108.7 . .
H15A C15 H15B 107.6 . .
N6 C16 C15 108.0(6) . .
N6 C16 H16A 110.1 . .
C15 C16 H16A 110.1 . .
N6 C16 H16B 110.1 . .
C15 C16 H16B 110.1 . .
H16A C16 H16B 108.4 . .
N6 C17 C19 122.2(6) . .
N6 C17 H17 118.9 . .
C19 C17 H17 118.9 . .
O1 C18 C19 121.8(4) . .
O1 C18 C23 118.0(4) . .
C19 C18 C23 120.0 . .
C18 C19 C20 120.0 . .
C18 C19 C17 122.7(4) . .
C20 C19 C17 117.0(4) . .
C21 C20 C19 120.0 . .
C21 C20 H20 120.0 . .
C19 C20 H20 120.0 . .
C20 C21 C22 120.0 . .
C20 C21 H21 120.0 . .
C22 C21 H21 120.0 . .
C23 C22 C21 120.0 . .
C23 C22 H22 120.0 . .
C21 C22 H22 120.0 . .
O7 C23 C22 123.6(4) . .
O7 C23 C18 116.3(4) . .
C22 C23 C18 120.0 . .
O8 C24 C25 107.7(6) . .
O8 C24 H24A 110.2 . .
C25 C24 H24A 110.2 . .
O8 C24 H24B 110.2 . .
C25 C24 H24B 110.2 . .
H24A C24 H24B 108.5 . .
C24 C25 H25A 109.5 . .
C24 C25 H25B 109.5 . .
H25A C25 H25B 109.5 . .
C24 C25 H25C 109.5 . .
H25A C25 H25C 109.5 . .
H25B C25 H25C 109.5 . .
O7 C26 C27 104.4(7) . .
O7 C26 H26A 110.9 . .
C27 C26 H26A 110.9 . .
O7 C26 H26B 110.9 . .
C27 C26 H26B 110.9 . .
H26A C26 H26B 108.9 . .
O5 C28 C29 118.3(6) . .
O5 C28 C33 126.3(6) . .
C29 C28 C33 115.4(6) . .
C26 C27 H27A 109.5 . .
C26 C27 H27B 109.5 . .
H27A C27 H27B 109.5 . .
C26 C27 H27C 109.5 . .
H27A C27 H27C 109.5 . .
H27B C27 H27C 109.5 . .
O9 C29 C30 124.9(4) . .
O9 C29 C28 113.7(5) . .
C30 C29 C28 121.4(3) . .
C29 C30 C31 120.0 . .
C29 C30 H30 120.0 . .
C31 C30 H30 120.0 . .
C32 C31 C30 120.0 . .
C32 C31 H31 120.0 . .
C30 C31 H31 120.0 . .
C31 C32 C33 120.0 . .
C31 C32 H32 120.0 . .
C33 C32 H32 120.0 . .
C32 C33 C28 123.1(3) . .
C32 C33 C34 118.2(5) . .
C28 C33 C34 118.6(6) . .
N7 C34 C33 125.5(7) . .
N7 C34 H34 117.3 . .
C33 C34 H34 117.3 . .
N7 C35 C36 109.1(6) . .
N7 C35 H35A 109.9 . .
C36 C35 H35A 109.9 . .
N7 C35 H35B 109.9 . .
C36 C35 H35B 109.9 . .
H35A C35 H35B 108.3 . .
C37 C36 C35 116.3(6) . .
C37 C36 H36A 108.2 . .
C35 C36 H36A 108.2 . .
C37 C36 H36B 108.2 . .
C35 C36 H36B 108.2 . .
H36A C36 H36B 107.4 . .
N8 C37 C36 115.4(6) . .
N8 C37 H37A 108.4 . .
C36 C37 H37A 108.4 . .
N8 C37 H37B 108.4 . .
C36 C37 H37B 108.4 . .
H37A C37 H37B 107.5 . .
N8 C38 C39 113.1(6) . .
N8 C38 H38A 109.0 . .
C39 C38 H38A 109.0 . .
N8 C38 H38B 109.0 . .
C39 C38 H38B 109.0 . .
H38A C38 H38B 107.8 . .
C40 C39 C38 113.7(7) . .
C40 C39 H39A 108.8 . .
C38 C39 H39A 108.8 . .
C40 C39 H39B 108.8 . .
C38 C39 H39B 108.8 . .
H39A C39 H39B 107.7 . .
N9 C41 C42 124.6(6) . .
N9 C41 H41 117.7 . .
C42 C41 H41 117.7 . .
C39 C40 N9 112.1(6) . .
C39 C40 H40A 109.2 . .
N9 C40 H40A 109.2 . .
C39 C40 H40B 109.2 . .
N9 C40 H40B 109.2 . .
H40A C40 H40B 107.9 . .
C43 C42 C47 120.9(3) . .
C43 C42 C41 114.8(4) . .
C47 C42 C41 124.3(5) . .
C44 C43 C42 120.0 . .
C44 C43 H43 120.0 . .
C42 C43 H43 120.0 . .
C43 C44 C45 120.0 . .
C43 C44 H44 120.0 . .
C45 C44 H44 120.0 . .
C44 C45 C46 120.0 . .
C44 C45 H45 120.0 . .
C46 C45 H45 120.0 . .
O10 C46 C47 114.4(5) . .
O10 C46 C45 124.1(4) . .
C47 C46 C45 121.4(3) . .
O10 C48 C49 108.4(5) . .
O10 C48 H48A 110.0 . .
C49 C48 H48A 110.0 . .
O10 C48 H48B 110.0 . .
C49 C48 H48B 110.0 . .
H48A C48 H48B 108.4 . .
O6 C47 C46 120.5(6) . .
O6 C47 C42 121.9(6) . .
C46 C47 C42 117.6(5) . .
C48 C49 H49A 109.5 . .
C48 C49 H49B 109.5 . .
H49A C49 H49B 109.5 . .
C48 C49 H49C 109.5 . .
H49A C49 H49C 109.5 . .
H49B C49 H49C 109.5 . .
C51 C50 O9 108.0(7) . .
C51 C50 H50A 110.1 . .
O9 C50 H50A 110.1 . .
C51 C50 H50B 110.1 . .
O9 C50 H50B 110.1 . .
H50A C50 H50B 108.4 . .
C50 C51 H51A 109.5 . .
C50 C51 H51B 109.5 . .
H51A C51 H51B 109.5 . .
C50 C51 H51C 109.5 . .
H51A C51 H51C 109.5 . .
H51B C51 H51C 109.5 . .
O4 C53 C52 115.9(6) . .
O4 C53 C57 124.1(6) . .
C52 C53 C57 120.0 . .
O12 C52 C53 118.2(7) . .
O12 C52 C54 121.8(7) . .
C53 C52 C54 120.0 . .
C52 C54 C55 120.0 . .
C52 C54 H54 120.0 . .
C55 C54 H54 120.0 . .
C56 C55 C54 120.0 . .
C56 C55 H55 120.0 . .
C54 C55 H55 120.0 . .
C55 C56 C57 120.0 . .
C55 C56 H56 120.0 . .
C57 C56 H56 120.0 . .
C56 C57 C53 120.0 . .
C56 C57 C58 120.9(7) . .
C53 C57 C58 118.8(7) . .
N10 C59 C60 110.1(7) . .
N10 C59 H59A 109.6 . .
C60 C59 H59A 109.6 . .
N10 C59 H59B 109.6 . .
C60 C59 H59B 109.6 . .
H59A C59 H59B 108.1 . .
N10 C58 C57 127.7(9) . .
N10 C58 H58 116.1 . .
C57 C58 H58 116.1 . .
C59 C60 C61 114.5(6) . .
C59 C60 H60A 108.6 . .
C61 C60 H60A 108.6 . .
C59 C60 H60B 108.6 . .
C61 C60 H60B 108.6 . .
H60A C60 H60B 107.6 . .
N11 C61 C60 117.0(6) . .
N11 C61 H61A 108.0 . .
C60 C61 H61A 108.0 . .
N11 C61 H61B 108.0 . .
C60 C61 H61B 108.0 . .
H61A C61 H61B 107.3 . .
N11 C62 C63 116.9(6) . .
N11 C62 H62A 108.1 . .
C63 C62 H62A 108.1 . .
N11 C62 H62B 108.1 . .
C63 C62 H62B 108.1 . .
H62A C62 H62B 107.3 . .
C64 C63 C62 113.9(7) . .
C64 C63 H63A 108.8 . .
C62 C63 H63A 108.8 . .
C64 C63 H63B 108.8 . .
C62 C63 H63B 108.8 . .
H63A C63 H63B 107.7 . .
N12 C65 C66 126.7(8) . .
N12 C65 H65 116.7 . .
C66 C65 H65 116.7 . .
C63 C64 N12 110.8(6) . .
C63 C64 H64A 109.5 . .
N12 C64 H64A 109.5 . .
C63 C64 H64B 109.5 . .
N12 C64 H64B 109.5 . .
H64A C64 H64B 108.1 . .
C67 C66 C71 120.0 . .
C67 C66 C65 115.9(6) . .
C71 C66 C65 123.8(6) . .
C68 C67 C66 120.0 . .
C68 C67 H67 120.0 . .
C66 C67 H67 120.0 . .
C69 C68 C67 120.0 . .
C69 C68 H68 120.0 . .
C67 C68 H68 120.0 . .
C68 C69 C70 120.0 . .
C68 C69 H69 120.0 . .
C70 C69 H69 120.0 . .
O11 C70 C71 117.7(5) . .
O11 C70 C69 122.3(5) . .
C71 C70 C69 120.0 . .
O3 C71 C70 118.2(5) . .
O3 C71 C66 121.7(5) . .
C70 C71 C66 120.0 . .
C52 O12 C72 101.3(11) . .
C52 O12 C72' 125.6(10) . .
C72 O12 C72' 39.5(9) . .
C73 C72 O12 111(2) . .
C73 C72 H72A 109.4 . .
O12 C72 H72A 109.4 . .
C73 C72 H72B 109.4 . .
O12 C72 H72B 109.4 . .
H72A C72 H72B 108.0 . .
C72 C73 H73A 109.5 . .
C72 C73 H73B 109.5 . .
H73A C73 H73B 109.5 . .
C72 C73 H73C 109.5 . .
H73A C73 H73C 109.5 . .
H73B C73 H73C 109.5 . .
C73' C72' O12 102(2) . .
C73' C72' H72C 111.4 . .
O12 C72' H72C 111.4 . .
C73' C72' H72D 111.4 . .
O12 C72' H72D 111.4 . .
H72C C72' H72D 109.3 . .
C72' C73' H73D 109.5 . .
C72' C73' H73E 109.5 . .
H73D C73' H73E 109.5 . .
C72' C73' H73F 109.5 . .
H73D C73' H73F 109.5 . .
H73E C73' H73F 109.5 . .
C70 O11 C74 121.7(13) . .
C70 O11 C74' 120.4(12) . .
C74 O11 C74' 23.5(19) . .
C75 C74 O11 115(2) . .
C75 C74 H74A 108.5 . .
O11 C74 H74A 108.5 . .
C75 C74 H74B 108.5 . .
O11 C74 H74B 108.5 . .
H74A C74 H74B 107.5 . .
C74 C75 H75A 109.5 . .
C74 C75 H75B 109.5 . .
H75A C75 H75B 109.5 . .
C74 C75 H75C 109.5 . .
H75A C75 H75C 109.5 . .
H75B C75 H75C 109.5 . .
C75' C74' O11 118(2) . .
C75' C74' H74C 107.9 . .
O11 C74' H74C 107.9 . .
C75' C74' H74D 107.9 . .
O11 C74' H74D 107.9 . .
H74C C74' H74D 107.2 . .
C74' C75' H75D 109.5 . .
C74' C75' H75E 109.5 . .
H75D C75' H75E 109.5 . .
C74' C75' H75F 109.5 . .
H75D C75' H75F 109.5 . .
H75E C75' H75F 109.5 . .

loop_
_geom_bond_atom_site_label_1
_geom_bond_atom_site_label_2
_geom_bond_distance
_geom_bond_site_symmetry_2
Fe1 C2 1.873(8) 3
Fe1 C2 1.873(8) .
Fe1 C1 1.922(8) 3
Fe1 C1 1.922(8) .
Fe1 C3 1.927(9) .
Fe1 C3 1.927(9) 3
Fe2 O2 1.941(5) .
Fe2 O1 1.994(4) .
Fe2 N1 2.042(6) .
Fe2 N6 2.105(5) .
Fe2 N4 2.127(5) .
Fe2 N5 2.228(6) .
Fe3 O6 1.933(4) .
Fe3 O5 1.966(4) .
Fe3 N2 2.058(6) .
Fe3 N7 2.119(6) .
Fe3 N9 2.119(6) .
Fe3 N8 2.224(5) .
Fe4 O3 1.940(5) .
Fe4 O4 1.976(5) .
Fe4 N3 2.026(7) .
Fe4 N12 2.089(7) .
Fe4 N10 2.118(7) .
Fe4 N11 2.242(5) .
N1 C1 1.150(7) .
N2 C2 1.172(7) .
N3 C3 1.131(9) .
N4 C10 1.303(8) .
N4 C11 1.431(8) .
N5 C13 1.501(7) .
N5 C14 1.500(8) .
N5 H5 0.9300 .
N6 C17 1.286(7) .
N6 C16 1.453(8) .
N7 C34 1.281(8) .
N7 C35 1.464(8) .
N8 C37 1.492(8) .
N8 C38 1.494(8) .
N8 H8 0.9300 .
N9 C41 1.295(8) .
N9 C40 1.498(8) .
N9 H9 0.9300 .
N10 C58 1.277(9) .
N10 C59 1.463(9) .
N11 C61 1.465(8) .
N11 C62 1.488(8) .
N11 H11 0.9300 .
N12 C65 1.279(9) .
N12 C64 1.504(9) .
O1 C18 1.310(5) .
O2 C4 1.346(6) .
O3 C71 1.321(6) .
O4 C53 1.365(7) .
O5 C28 1.300(8) .
O6 C47 1.308(7) .
O7 C23 1.374(6) .
O7 C26 1.436(8) .
O8 C5 1.354(5) .
O8 C24 1.451(8) .
O9 C29 1.379(6) .
O9 C50 1.451(8) .
O10 C46 1.364(6) .
O10 C48 1.458(7) .
C4 C5 1.3900 .
C4 C9 1.3900 .
C5 C6 1.3900 .
C6 C7 1.3900 .
C6 H6 0.9500 .
C7 C8 1.3900 .
C7 H7 0.9500 .
C8 C9 1.3900 .
C8 H8A 0.9500 .
C9 C10 1.435(8) .
C10 H10 0.9500 .
C11 C12 1.529(10) .
C11 H11A 0.9900 .
C11 H11B 0.9900 .
C12 C13 1.517(9) .
C12 H12A 0.9900 .
C12 H12B 0.9900 .
C13 H13A 0.9900 .
C13 H13B 0.9900 .
C14 C15 1.498(9) .
C14 H14A 0.9900 .
C14 H14B 0.9900 .
C15 C16 1.558(9) .
C15 H15A 0.9900 .
C15 H15B 0.9900 .
C16 H16A 0.9900 .
C16 H16B 0.9900 .
C17 C19 1.475(8) .
C17 H17 0.9500 .
C18 C19 1.3900 .
C18 C23 1.3900 .
C19 C20 1.3900 .
C20 C21 1.3900 .
C20 H20 0.9500 .
C21 C22 1.3900 .
C21 H21 0.9500 .
C22 C23 1.3900 .
C22 H22 0.9500 .
C24 C25 1.487(9) .
C24 H24A 0.9900 .
C24 H24B 0.9900 .
C25 H25A 0.9800 .
C25 H25B 0.9800 .
C25 H25C 0.9800 .
C26 C27 1.513(11) .
C26 H26A 0.9900 .
C26 H26B 0.9900 .
C28 C29 1.459(8) .
C28 C33 1.389(9) .
C27 H27A 0.9800 .
C27 H27B 0.9800 .
C27 H27C 0.9800 .
C29 C30 1.3900 .
C30 C31 1.3900 .
C30 H30 0.9500 .
C31 C32 1.3900 .
C31 H31 0.9500 .
C32 C33 1.3900 .
C32 H32 0.9500 .
C33 C34 1.465(8) .
C34 H34 0.9500 .
C35 C36 1.511(9) .
C35 H35A 0.9900 .
C35 H35B 0.9900 .
C36 C37 1.518(9) .
C36 H36A 0.9900 .
C36 H36B 0.9900 .
C37 H37A 0.9900 .
C37 H37B 0.9900 .
C38 C39 1.527(9) .
C38 H38A 0.9900 .
C38 H38B 0.9900 .
C39 C40 1.493(9) .
C39 H39A 0.9900 .
C39 H39B 0.9900 .
C41 C42 1.470(8) .
C41 H41 0.9500 .
C40 H40A 0.9900 .
C40 H40B 0.9900 .
C42 C43 1.3900 .
C42 C47 1.418(8) .
C43 C44 1.3900 .
C43 H43 0.9500 .
C44 C45 1.3900 .
C44 H44 0.9500 .
C45 C46 1.3900 .
C45 H45 0.9500 .
C46 C47 1.396(8) .
C48 C49 1.532(9) .
C48 H48A 0.9900 .
C48 H48B 0.9900 .
C49 H49A 0.9800 .
C49 H49B 0.9800 .
C49 H49C 0.9800 .
C50 C51 1.457(10) .
C50 H50A 0.9900 .
C50 H50B 0.9900 .
C51 H51A 0.9800 .
C51 H51B 0.9800 .
C51 H51C 0.9800 .
C53 C52 1.3900 .
C53 C57 1.3900 .
C52 O12 1.367(10) .
C52 C54 1.3900 .
C54 C55 1.3900 .
C54 H54 0.9500 .
C55 C56 1.3900 .
C55 H55 0.9500 .
C56 C57 1.3900 .
C56 H56 0.9500 .
C57 C58 1.423(11) .
C59 C60 1.530(9) .
C59 H59A 0.9900 .
C59 H59B 0.9900 .
C58 H58 0.9500 .
C60 C61 1.523(9) .
C60 H60A 0.9900 .
C60 H60B 0.9900 .
C61 H61A 0.9900 .
C61 H61B 0.9900 .
C62 C63 1.520(10) .
C62 H62A 0.9900 .
C62 H62B 0.9900 .
C63 C64 1.501(10) .
C63 H63A 0.9900 .
C63 H63B 0.9900 .
C65 C66 1.478(9) .
C65 H65 0.9500 .
C64 H64A 0.9900 .
C64 H64B 0.9900 .
C66 C67 1.3900 .
C66 C71 1.3900 .
C67 C68 1.3900 .
C67 H67 0.9500 .
C68 C69 1.3900 .
C68 H68 0.9500 .
C69 C70 1.3900 .
C69 H69 0.9500 .
C70 O11 1.343(7) .
C70 C71 1.3900 .
O12 C72 1.536(17) .
O12 C72' 1.636(17) .
C72 C73 1.14(2) .
C72 H72A 0.9900 .
C72 H72B 0.9900 .
C73 H73A 0.9800 .
C73 H73B 0.9800 .
C73 H73C 0.9800 .
C72' C73' 1.127(19) .
C72' H72C 0.9900 .
C72' H72D 0.9900 .
C73' H73D 0.9800 .
C73' H73E 0.9800 .
C73' H73F 0.9800 .
O11 C74 1.534(17) .
O11 C74' 1.534(15) .
C74 C75 1.21(2) .
C74 H74A 0.9900 .
C74 H74B 0.9900 .
C75 H75A 0.9800 .
C75 H75B 0.9800 .
C75 H75C 0.9800 .
C74' C75' 1.24(2) .
C74' H74C 0.9900 .
C74' H74D 0.9900 .
C75' H75D 0.9800 .
C75' H75E 0.9800 .
C75' H75F 0.9800 .

loop_
_geom_torsion_atom_site_label_1
_geom_torsion_atom_site_label_2
_geom_torsion_atom_site_label_3
_geom_torsion_atom_site_label_4
_geom_torsion
_geom_torsion_site_symmetry_1
O2 Fe2 N1 C1 143(3) .
O1 Fe2 N1 C1 -61(5) .
N6 Fe2 N1 C1 -124(3) .
N4 Fe2 N1 C1 55(3) .
N5 Fe2 N1 C1 -37(3) .
O6 Fe3 N2 C2 171(4) .
O5 Fe3 N2 C2 14(6) .
N7 Fe3 N2 C2 78(4) .
N9 Fe3 N2 C2 -101(4) .
N8 Fe3 N2 C2 -8(4) .
O3 Fe4 N3 C3 132(9) .
O4 Fe4 N3 C3 -21(11) .
N12 Fe4 N3 C3 -139(9) .
N10 Fe4 N3 C3 38(9) .
N11 Fe4 N3 C3 -47(9) .
O2 Fe2 N4 C10 32.8(5) .
O1 Fe2 N4 C10 -59.7(5) .
N1 Fe2 N4 C10 124.6(5) .
N6 Fe2 N4 C10 -66(2) .
N5 Fe2 N4 C10 -150.3(5) .
O2 Fe2 N4 C11 -153.2(5) .
O1 Fe2 N4 C11 114.3(5) .
N1 Fe2 N4 C11 -61.4(5) .
N6 Fe2 N4 C11 108(2) .
N5 Fe2 N4 C11 23.7(5) .
O2 Fe2 N5 C13 57(4) .
O1 Fe2 N5 C13 -112.5(4) .
N1 Fe2 N5 C13 69.5(4) .
N6 Fe2 N5 C13 163.9(4) .
N4 Fe2 N5 C13 -23.1(4) .
O2 Fe2 N5 C14 -69(4) .
O1 Fe2 N5 C14 121.1(4) .
N1 Fe2 N5 C14 -57.0(4) .
N6 Fe2 N5 C14 37.5(4) .
N4 Fe2 N5 C14 -149.5(4) .
O2 Fe2 N6 C17 -50.4(5) .
O1 Fe2 N6 C17 41.6(5) .
N1 Fe2 N6 C17 -142.7(5) .
N4 Fe2 N6 C17 48(2) .
N5 Fe2 N6 C17 132.6(5) .
O2 Fe2 N6 C16 129.0(5) .
O1 Fe2 N6 C16 -138.9(5) .
N1 Fe2 N6 C16 36.8(5) .
N4 Fe2 N6 C16 -133(2) .
N5 Fe2 N6 C16 -48.0(5) .
O6 Fe3 N7 C34 52.4(6) .
O5 Fe3 N7 C34 -40.8(6) .
N2 Fe3 N7 C34 142.4(6) .
N9 Fe3 N7 C34 -43.3(18) .
N8 Fe3 N7 C34 -132.6(6) .
O6 Fe3 N7 C35 -128.5(5) .
O5 Fe3 N7 C35 138.3(5) .
N2 Fe3 N7 C35 -38.6(5) .
N9 Fe3 N7 C35 135.7(14) .
N8 Fe3 N7 C35 46.5(5) .
O6 Fe3 N8 C37 39(3) .
O5 Fe3 N8 C37 -122.5(5) .
N2 Fe3 N8 C37 56.2(5) .
N7 Fe3 N8 C37 -38.9(5) .
N9 Fe3 N8 C37 150.3(5) .
O6 Fe3 N8 C38 -89(2) .
O5 Fe3 N8 C38 109.2(5) .
N2 Fe3 N8 C38 -72.1(5) .
N7 Fe3 N8 C38 -167.2(5) .
N9 Fe3 N8 C38 22.0(5) .
O6 Fe3 N9 C41 -30.6(5) .
O5 Fe3 N9 C41 63.0(5) .
N2 Fe3 N9 C41 -120.2(5) .
N7 Fe3 N9 C41 65.5(17) .
N8 Fe3 N9 C41 154.2(5) .
O6 Fe3 N9 C40 155.6(5) .
O5 Fe3 N9 C40 -110.8(5) .
N2 Fe3 N9 C40 66.1(5) .
N7 Fe3 N9 C40 -108.2(15) .
N8 Fe3 N9 C40 -19.6(5) .
O3 Fe4 N10 C58 56.3(6) .
O4 Fe4 N10 C58 -36.6(6) .
N3 Fe4 N10 C58 147.5(6) .
N12 Fe4 N10 C58 -52(2) .
N11 Fe4 N10 C58 -127.6(6) .
O3 Fe4 N10 C59 -127.5(5) .
O4 Fe4 N10 C59 139.6(5) .
N3 Fe4 N10 C59 -36.3(6) .
N12 Fe4 N10 C59 124.3(18) .
N11 Fe4 N10 C59 48.6(5) .
O3 Fe4 N11 C61 31(3) .
O4 Fe4 N11 C61 -124.8(5) .
N3 Fe4 N11 C61 53.1(5) .
N12 Fe4 N11 C61 147.5(5) .
N10 Fe4 N11 C61 -40.8(5) .
O3 Fe4 N11 C62 -98(3) .
O4 Fe4 N11 C62 106.3(5) .
N3 Fe4 N11 C62 -75.8(5) .
N12 Fe4 N11 C62 18.6(5) .
N10 Fe4 N11 C62 -169.7(5) .
O3 Fe4 N12 C65 -30.3(6) .
O4 Fe4 N12 C65 63.0(6) .
N3 Fe4 N12 C65 -121.2(6) .
N10 Fe4 N12 C65 78(2) .
N11 Fe4 N12 C65 153.4(6) .
O3 Fe4 N12 C64 158.0(5) .
O4 Fe4 N12 C64 -108.7(5) .
N3 Fe4 N12 C64 67.2(6) .
N10 Fe4 N12 C64 -93.5(19) .
N11 Fe4 N12 C64 -18.3(6) .
O2 Fe2 O1 C18 38.8(4) .
N1 Fe2 O1 C18 -118(2) .
N6 Fe2 O1 C18 -54.8(4) .
N4 Fe2 O1 C18 126.0(4) .
N5 Fe2 O1 C18 -141.8(4) .
O1 Fe2 O2 C4 44.4(4) .
N1 Fe2 O2 C4 -137.5(4) .
N6 Fe2 O2 C4 128.2(4) .
N4 Fe2 O2 C4 -44.9(4) .
N5 Fe2 O2 C4 -125(3) .
O4 Fe4 O3 C71 -46.2(5) .
N3 Fe4 O3 C71 136.0(5) .
N12 Fe4 O3 C71 41.4(5) .
N10 Fe4 O3 C71 -130.5(5) .
N11 Fe4 O3 C71 158(3) .
O3 Fe4 O4 C53 -39.8(5) .
N3 Fe4 O4 C53 113(3) .
N12 Fe4 O4 C53 -128.6(5) .
N10 Fe4 O4 C53 53.7(5) .
N11 Fe4 O4 C53 138.5(5) .
O6 Fe3 O5 C28 -37.2(4) .
N2 Fe3 O5 C28 119(3) .
N7 Fe3 O5 C28 55.2(4) .
N9 Fe3 O5 C28 -125.2(4) .
N8 Fe3 O5 C28 141.2(4) .
O5 Fe3 O6 C47 -41.7(5) .
N2 Fe3 O6 C47 139.7(5) .
N7 Fe3 O6 C47 -125.6(5) .
N9 Fe3 O6 C47 45.3(5) .
N8 Fe3 O6 C47 157(2) .
Fe2 N1 C1 Fe1 -119(16) .
C2 Fe1 C1 N1 -67(17) 3
C2 Fe1 C1 N1 113(17) .
C1 Fe1 C1 N1 114(41) 3
C3 Fe1 C1 N1 23(17) .
C3 Fe1 C1 N1 -157(17) 3
Fe3 N2 C2 Fe1 -52(19) .
C2 Fe1 C2 N2 87(29) 3
C1 Fe1 C2 N2 9(16) 3
C1 Fe1 C2 N2 -171(100) .
C3 Fe1 C2 N2 -80(16) .
C3 Fe1 C2 N2 100(16) 3
Fe4 N3 C3 Fe1 -1(35) .
C2 Fe1 C3 N3 -172(100) 3
C2 Fe1 C3 N3 8(27) .
C1 Fe1 C3 N3 -81(27) 3
C1 Fe1 C3 N3 99(27) .
C3 Fe1 C3 N3 17(47) 3
Fe2 O2 C4 C5 -147.0(3) .
Fe2 O2 C4 C9 32.4(5) .
C24 O8 C5 C4 164.1(5) .
C24 O8 C5 C6 -16.1(7) .
O2 C4 C5 O8 -0.7(5) .
C9 C4 C5 O8 179.8(4) .
O2 C4 C5 C6 179.4(4) .
C9 C4 C5 C6 0.0 .
O8 C5 C6 C7 -179.8(5) .
C4 C5 C6 C7 0.0 .
C5 C6 C7 C8 0.0 .
C6 C7 C8 C9 0.0 .
C7 C8 C9 C4 0.0 .
C7 C8 C9 C10 174.7(5) .
O2 C4 C9 C8 -179.4(4) .
C5 C4 C9 C8 0.0 .
O2 C4 C9 C10 6.3(5) .
C5 C4 C9 C10 -174.3(5) .
C11 N4 C10 C9 174.3(6) .
Fe2 N4 C10 C9 -11.6(9) .
C8 C9 C10 N4 169.9(6) .
C4 C9 C10 N4 -15.6(9) .
C10 N4 C11 C12 125.4(7) .
Fe2 N4 C11 C12 -48.3(7) .
N4 C11 C12 C13 74.0(7) .
C14 N5 C13 C12 179.8(6) .
Fe2 N5 C13 C12 48.6(7) .
C11 C12 C13 N5 -74.9(7) .
C13 N5 C14 C15 174.5(6) .
Fe2 N5 C14 C15 -53.6(7) .
N5 C14 C15 C16 67.8(8) .
C17 N6 C16 C15 -112.6(6) .
Fe2 N6 C16 C15 67.9(6) .
C14 C15 C16 N6 -71.6(7) .
C16 N6 C17 C19 168.2(6) .
Fe2 N6 C17 C19 -12.3(8) .
Fe2 O1 C18 C19 38.6(5) .
Fe2 O1 C18 C23 -137.2(3) .
O1 C18 C19 C20 -175.7(5) .
C23 C18 C19 C20 0.0 .
O1 C18 C19 C17 11.0(6) .
C23 C18 C19 C17 -173.2(5) .
N6 C17 C19 C18 -24.5(8) .
N6 C17 C19 C20 162.1(5) .
C18 C19 C20 C21 0.0 .
C17 C19 C20 C21 173.6(5) .
C19 C20 C21 C22 0.0 .
C20 C21 C22 C23 0.0 .
C26 O7 C23 C22 -5.4(7) .
C26 O7 C23 C18 178.6(5) .
C21 C22 C23 O7 -175.9(5) .
C21 C22 C23 C18 0.0 .
O1 C18 C23 O7 -8.0(5) .
C19 C18 C23 O7 176.2(5) .
O1 C18 C23 C22 175.9(5) .
C19 C18 C23 C22 0.0 .
C5 O8 C24 C25 -171.1(6) .
C23 O7 C26 C27 173.2(6) .
Fe3 O5 C28 C29 136.1(5) .
Fe3 O5 C28 C33 -46.0(8) .
C50 O9 C29 C30 7.9(8) .
C50 O9 C29 C28 -173.5(5) .
O5 C28 C29 O9 3.1(8) .
C33 C28 C29 O9 -175.0(5) .
O5 C28 C29 C30 -178.2(4) .
C33 C28 C29 C30 3.7(9) .
O9 C29 C30 C31 176.6(5) .
C28 C29 C30 C31 -1.9(4) .
C29 C30 C31 C32 0.0 .
C30 C31 C32 C33 0.0 .
C31 C32 C33 C28 2.1(5) .
C31 C32 C33 C34 -179.6(5) .
O5 C28 C33 C32 178.3(5) .
C29 C28 C33 C32 -3.8(9) .
O5 C28 C33 C34 -0.1(10) .
C29 C28 C33 C34 177.9(5) .
C35 N7 C34 C33 -166.0(6) .
Fe3 N7 C34 C33 13.1(10) .
C32 C33 C34 N7 -161.3(6) .
C28 C33 C34 N7 17.1(10) .
C34 N7 C35 C36 114.6(7) .
Fe3 N7 C35 C36 -64.5(7) .
N7 C35 C36 C37 67.9(8) .
C38 N8 C37 C36 -173.7(6) .
Fe3 N8 C37 C36 54.5(7) .
C35 C36 C37 N8 -66.9(9) .
C37 N8 C38 C39 177.1(6) .
Fe3 N8 C38 C39 -50.5(8) .
N8 C38 C39 C40 80.6(9) .
C40 N9 C41 C42 -176.7(6) .
Fe3 N9 C41 C42 9.2(9) .
C38 C39 C40 N9 -74.5(8) .
C41 N9 C40 C39 -129.4(7) .
Fe3 N9 C40 C39 44.5(8) .
N9 C41 C42 C43 -166.0(5) .
N9 C41 C42 C47 13.2(10) .
C47 C42 C43 C44 0.8(5) .
C41 C42 C43 C44 -180.0(5) .
C42 C43 C44 C45 0.0 .
C43 C44 C45 C46 0.0 .
C48 O10 C46 C47 -168.0(5) .
C48 O10 C46 C45 10.9(7) .
C44 C45 C46 O10 -179.7(5) .
C44 C45 C46 C47 -0.8(5) .
C46 O10 C48 C49 173.5(5) .
Fe3 O6 C47 C46 143.6(5) .
Fe3 O6 C47 C42 -37.7(8) .
O10 C46 C47 O6 -0.7(9) .
C45 C46 C47 O6 -179.6(4) .
O10 C46 C47 C42 -179.5(5) .
C45 C46 C47 C42 1.6(9) .
C43 C42 C47 O6 179.6(5) .
C41 C42 C47 O6 0.5(10) .
C43 C42 C47 C46 -1.6(9) .
C41 C42 C47 C46 179.3(5) .
C29 O9 C50 C51 173.2(6) .
Fe4 O4 C53 C52 137.5(4) .
Fe4 O4 C53 C57 -43.8(6) .
O4 C53 C52 O12 -2.1(7) .
C57 C53 C52 O12 179.2(8) .
O4 C53 C52 C54 178.7(6) .
C57 C53 C52 C54 0.0 .
O12 C52 C54 C55 -179.2(8) .
C53 C52 C54 C55 0.0 .
C52 C54 C55 C56 0.0 .
C54 C55 C56 C57 0.0 .
C55 C56 C57 C53 0.0 .
C55 C56 C57 C58 -174.0(7) .
O4 C53 C57 C56 -178.6(6) .
C52 C53 C57 C56 0.0 .
O4 C53 C57 C58 -4.4(8) .
C52 C53 C57 C58 174.2(7) .
C58 N10 C59 C60 110.0(8) .
Fe4 N10 C59 C60 -66.2(7) .
C59 N10 C58 C57 -171.8(8) .
Fe4 N10 C58 C57 4.5(12) .
C56 C57 C58 N10 -160.3(7) .
C53 C57 C58 N10 25.6(12) .
N10 C59 C60 C61 65.4(8) .
C62 N11 C61 C60 -172.3(5) .
Fe4 N11 C61 C60 56.2(7) .
C59 C60 C61 N11 -64.7(9) .
C61 N11 C62 C63 179.5(6) .
Fe4 N11 C62 C63 -47.8(8) .
N11 C62 C63 C64 78.5(8) .
C64 N12 C65 C66 -176.4(6) .
Fe4 N12 C65 C66 11.1(10) .
C62 C63 C64 N12 -70.3(8) .
C65 N12 C64 C63 -129.0(8) .
Fe4 N12 C64 C63 43.0(9) .
N12 C65 C66 C67 -172.8(7) .
N12 C65 C66 C71 13.1(10) .
C71 C66 C67 C68 0.0 .
C65 C66 C67 C68 -174.3(6) .
C66 C67 C68 C69 0.0 .
C67 C68 C69 C70 0.0 .
C68 C69 C70 O11 -179.8(6) .
C68 C69 C70 C71 0.0 .
Fe4 O3 C71 C70 151.5(3) .
Fe4 O3 C71 C66 -30.8(6) .
O11 C70 C71 O3 -2.4(6) .
C69 C70 C71 O3 177.8(5) .
O11 C70 C71 C66 179.8(6) .
C69 C70 C71 C66 0.0 .
C67 C66 C71 O3 -177.7(6) .
C65 C66 C71 O3 -3.9(7) .
C67 C66 C71 C70 0.0 .
C65 C66 C71 C70 173.9(6) .
C53 C52 O12 C72 171.5(10) .
C54 C52 O12 C72 -9.3(12) .
C53 C52 O12 C72' -154.2(11) .
C54 C52 O12 C72' 25.0(14) .
C52 O12 C72 C73 -179(3) .
C72' O12 C72 C73 47(3) .
C52 O12 C72' C73' -143.6(17) .
C72 O12 C72' C73' -83(2) .
C71 C70 O11 C74 -151.6(16) .
C69 C70 O11 C74 28.2(17) .
C71 C70 O11 C74' -179.1(15) .
C69 C70 O11 C74' 0.7(16) .
C70 O11 C74 C75 -166(2) .
C74' O11 C74 C75 -72(4) .
C70 O11 C74' C75' -98(3) .
C74 O11 C74' C75' 161(7) .
